data_7110463
loop_
_publ_author_name
'Allan, David R.'
'Clark, Stewart J.'
'Ibberson, Richard M.'
'Parsons, Simon'
'Pulham, Colin R.'
'Sawyer, Lindsay'

_publ_section_title
;
 The influence of pressure and temperature on the crystal structure of
 acetone
;
_journal_issue 8
_journal_name_full 'Chemical Communications'
_journal_page_first 751
_journal_paper_doi 10.1039/a900558g
_journal_year 1999
_chemical_formula_moiety Me2CO
_chemical_formula_sum 'C3 H6 O'
_chemical_formula_weight 58.08
_chemical_name_systematic
; 
 ? 
;
_space_group_IT_number 63
_symmetry_cell_setting orthorhombic
_symmetry_space_group_name_Hall '-C 2c 2'
_symmetry_space_group_name_H-M 'C m c m'
_atom_sites_solution_hydrogens difmap
_atom_sites_solution_primary direct
_atom_sites_solution_secondary difmap
_audit_creation_method SHELXL-97
_cell_angle_alpha 90.00
_cell_angle_beta 90.00
_cell_angle_gamma 90.00
_cell_formula_units_Z 4
_cell_length_a 6.514(4)
_cell_length_b 5.4159(18)
_cell_length_c 10.756(5)
_cell_measurement_reflns_used 53
_cell_measurement_temperature 160(2)
_cell_measurement_theta_max 16
_cell_measurement_theta_min 12
_cell_volume 379.5(3)
_computing_cell_refinement 'Stoe DIF4'
_computing_data_collection 'Stoe DIF4'
_computing_data_reduction 'Stoe REDU4'
_computing_molecular_graphics SHELXTL
_computing_structure_refinement 'SHELXL-97 (Sheldrick, 1997)'
_computing_structure_solution 'SIR92 in C2/c'
_diffrn_ambient_temperature 160(2)
_diffrn_measured_fraction_theta_full 0.995
_diffrn_measured_fraction_theta_max 0.995
_diffrn_measurement_method omega-theta
_diffrn_radiation_monochromator graphite
_diffrn_radiation_source 'fine-focus sealed tube'
_diffrn_radiation_type MoK\a
_diffrn_radiation_wavelength 0.71073
_diffrn_reflns_av_R_equivalents 0.0000
_diffrn_reflns_av_sigmaI/netI 0.0188
_diffrn_reflns_limit_h_max 7
_diffrn_reflns_limit_h_min 0
_diffrn_reflns_limit_k_max 6
_diffrn_reflns_limit_k_min 0
_diffrn_reflns_limit_l_max 0
_diffrn_reflns_limit_l_min -12
_diffrn_reflns_number 194
_diffrn_reflns_theta_full 24.96
_diffrn_reflns_theta_max 24.96
_diffrn_reflns_theta_min 3.79
_diffrn_standards_interval_time 60
_diffrn_standards_number 3
_exptl_absorpt_coefficient_mu 0.075
_exptl_crystal_colour Colourless
_exptl_crystal_density_diffrn 1.017
_exptl_crystal_density_method 'not measured'
_exptl_crystal_description cylinder
_exptl_crystal_F_000 128
_exptl_crystal_size_max 0.50
_exptl_crystal_size_mid 0.15
_exptl_crystal_size_min 0.15
_refine_diff_density_max 0.279
_refine_diff_density_min -0.129
_refine_diff_density_rms 0.043
_refine_ls_extinction_coef 0.09(4)
_refine_ls_extinction_expression Fc^*^=kFc[1+0.001xFc^2^\l^3^/sin(2\q)]^-1/4^
_refine_ls_extinction_method SHELXL
_refine_ls_goodness_of_fit_ref 1.111
_refine_ls_hydrogen_treatment refall
_refine_ls_matrix_type full
_refine_ls_number_parameters 23
_refine_ls_number_reflns 194
_refine_ls_number_restraints 0
_refine_ls_restrained_S_all 1.111
_refine_ls_R_factor_all 0.0755
_refine_ls_R_factor_gt 0.0516
_refine_ls_shift/su_max 0.003
_refine_ls_shift/su_mean 0.001
_refine_ls_structure_factor_coef Fsqd
_refine_ls_weighting_details 'calc w=1/[\s^2^(Fo^2^)+(0.1098P)^2^+0.0000P] where P=(Fo^2^+2Fc^2^)/3'
_refine_ls_weighting_scheme calc
_refine_ls_wR_factor_gt 0.1469
_refine_ls_wR_factor_ref 0.1667
_reflns_number_gt 139
_reflns_number_total 194
_reflns_threshold_expression >2sigma(I)
_cod_data_source_file 900558gsup1.cif
_cod_data_source_block LTCMCM
_cod_depositor_comments
;
The following automatic conversions were performed:
'_atom_site_symetry_multiplicity' tag replaced with
'_atom_site_symmetry_multiplicity'.

Automatic conversion script
Id: cif_correct_tags 1440 2010-10-19 06:21:57Z saulius 

The following automatic conversions were performed:

'_symmetry_cell_setting' value 'Orthorhombic' changed to
'orthorhombic' according to
/home/saulius/struct/CIF-dictionaries/cif_core.dic dictionary named
'cif_core.dic' version 2.4.2 from 2011-04-26.

Automatic conversion script
Id: cif_fix_values 1891 2012-01-12 08:04:46Z andrius 
;
_cod_original_sg_symbol_H-M Cmcm
_cod_database_code 7110463

loop_
_symmetry_equiv_pos_as_xyz
'x, y, z'
'-x, -y, z+1/2'
'-x, y, -z+1/2'
'x, -y, -z'
'x+1/2, y+1/2, z'
'-x+1/2, -y+1/2, z+1/2'
'-x+1/2, y+1/2, -z+1/2'
'x+1/2, -y+1/2, -z'
'-x, -y, -z'
'x, y, -z-1/2'
'x, -y, z-1/2'
'-x, y, z'
'-x+1/2, -y+1/2, -z'
'x+1/2, y+1/2, -z-1/2'
'x+1/2, -y+1/2, z-1/2'
'-x+1/2, y+1/2, z'

loop_
_atom_site_label
_atom_site_type_symbol
_atom_site_fract_x
_atom_site_fract_y
_atom_site_fract_z
_atom_site_U_iso_or_equiv
_atom_site_adp_type
_atom_site_occupancy
_atom_site_symmetry_multiplicity
_atom_site_calc_flag
_atom_site_refinement_flags
C1 C 0.0000 0.3438(7) 0.2500 0.0491(13) Uani 1 4 d S
O1 O 0.0000 0.5664(5) 0.2500 0.0890(18) Uani 1 4 d S
C2 C 0.0000 0.2021(7) 0.1327(3) 0.0643(14) Uani 1 2 d S
H2A H 0.0000 0.290(8) 0.071(4) 0.107(15) Uiso 1 2 d S
H2B H 0.127(5) 0.136(8) 0.124(4) 0.133(13) Uiso 1 1 d .

loop_
_atom_site_aniso_label
_atom_site_aniso_U_11
_atom_site_aniso_U_22
_atom_site_aniso_U_33
_atom_site_aniso_U_23
_atom_site_aniso_U_13
_atom_site_aniso_U_12
C1 0.040(2) 0.041(2) 0.067(3) 0.000 0.000 0.000
O1 0.113(3) 0.034(2) 0.120(3) 0.000 0.000 0.000
C2 0.080(3) 0.059(2) 0.054(2) 0.0057(14) 0.000 0.000

loop_
_atom_type_symbol
_atom_type_description
_atom_type_scat_dispersion_real
_atom_type_scat_dispersion_imag
_atom_type_scat_source
C C 0.0033 0.0016 'International Tables Vol C Tables 4.2.6.8 and 6.1.1.4'
H H 0.0000 0.0000 'International Tables Vol C Tables 4.2.6.8 and 6.1.1.4'
O O 0.0106 0.0060 'International Tables Vol C Tables 4.2.6.8 and 6.1.1.4'

loop_
_geom_angle_atom_site_label_1
_geom_angle_atom_site_label_2
_geom_angle_atom_site_label_3
_geom_angle
_geom_angle_site_symmetry_3
O1 C1 C2 121.32(18) .
O1 C1 C2 121.32(18) 10_556
C2 C1 C2 117.4(4) 10_556

loop_
_geom_bond_atom_site_label_1
_geom_bond_atom_site_label_2
_geom_bond_distance
_geom_bond_site_symmetry_2
C1 O1 1.206(5) .
C1 C2 1.477(4) .
C1 C2 1.477(4) 10_556
